data_9008186
loop_
_publ_author_name
'Clarke, P. T.'
'Spink, J. M.'

_publ_section_title
;
 The crystal structure of beta spodumene, LiAlSi2O6-II
;
_journal_name_full 'Zeitschrift fur Kristallographie'
_journal_page_first 420
_journal_page_last 426
_journal_volume 130
_journal_year 1969
_chemical_compound_source Synthetic
_chemical_formula_sum 'Al Li O6 Si2'
_chemical_name_mineral Spodumene-II
_space_group_IT_number 96
_symmetry_space_group_name_Hall 'P 4nw 2abw'
_symmetry_space_group_name_H-M 'P 43 21 2'
_cell_angle_alpha 90
_cell_angle_beta 90
_cell_angle_gamma 90
_cell_length_a 7.534
_cell_length_b 7.543
_cell_length_c 9.158
_cell_formula_units_Z 4
_cell_volume 520.440
_database_code_amcsd 0010702
_exptl_crystal_density_diffrn 2.375
_cod_original_formula_sum 'Li (Al Si2) O6'
_cod_database_code 9008186

loop_
_space_group_symop_operation_xyz
x,y,z
y,x,-z
1/2-y,1/2+x,3/4+z
1/2-x,1/2+y,3/4-z
-x,-y,1/2+z
-y,-x,1/2-z
1/2+y,1/2-x,1/4+z
1/2+x,1/2-y,1/4-z

loop_
_atom_site_aniso_label
_atom_site_aniso_U_11
_atom_site_aniso_U_22
_atom_site_aniso_U_33
_atom_site_aniso_U_12
_atom_site_aniso_U_13
_atom_site_aniso_U_23
Li 0.05550 0.08100 0.02270 -0.02380 -0.00590 -0.00630
Al1 0.01270 0.01240 0.00990 -0.00040 0.00030 0.00010
Si1 0.01270 0.01240 0.00990 -0.00040 0.00030 0.00010
Al2 0.01110 0.01110 0.01250 -0.00070 0.00030 -0.00030
Si2 0.01110 0.01110 0.01250 -0.00070 0.00030 -0.00030
O1 0.03220 0.03430 0.02660 -0.00560 -0.01620 0.00140
O2 0.01530 0.03080 0.02190 0.00110 -0.00050 -0.00220
O3 0.04830 0.03290 0.03390 -0.00350 0.00870 0.01450

loop_
_atom_site_label
_atom_site_fract_x
_atom_site_fract_y
_atom_site_fract_z
_atom_site_occupancy
Li 0.08260 0.19820 0.49440 0.50000
Al1 0.33220 0.12230 0.23880 0.33333
Si1 0.33220 0.12230 0.23880 0.66667
Al2 0.41740 0.41740 0.00000 0.33333
Si2 0.41740 0.41740 0.00000 0.66667
O1 0.44260 0.12160 0.39470 1.00000
O2 0.12430 0.11530 0.30010 1.00000
O3 0.36540 0.30480 0.14680 1.00000

loop_
_cod_related_entry_id
_cod_related_entry_database
_cod_related_entry_code
1 AMCSD 0010702
